data_4319927
loop_
_publ_author_name
'Shao-Liang Zheng'
'Ming-Liang Tong'
'Ruo-Wen Fu'
'Xiao-Ming Chen'
'Seik-Weng Ng'

_publ_contact_author
;
      Chen, Xiao-Ming
      School of Chemistry and Chemical Engineering
      Zhongshan University
      Guangzhou, 510275
      P. R. China
;
_publ_contact_author_email cescxm@zsu.edu.cn
_publ_contact_author_fax '86 20 84112245'
_publ_contact_author_phone 86-20-84113986
_publ_section_title
;
 Toward Designed Assembly of Microporous Coordination Networks Constructed
 from Silver(I)-Hexamethylenetetramine Layers
;
_journal_name_full 'Inorganic Chemistry'
_journal_page_first 3562
_journal_page_last 3569
_journal_paper_doi 10.1021/ic001237z
_journal_volume 40
_journal_year 2001
_chemical_formula_sum 'C19 H25 Ag N4 O4'
_chemical_formula_weight 481.30
_chemical_name_systematic
;
 ?
;
_space_group_IT_number 29
_symmetry_cell_setting orthorhombic
_symmetry_space_group_name_Hall 'P 2c -2ac'
_symmetry_space_group_name_H-M 'P c a 21'
_atom_sites_solution_hydrogens geom
_atom_sites_solution_primary direct
_atom_sites_solution_secondary difmap
_audit_creation_method SHELXL-97
_cell_angle_alpha 90.00
_cell_angle_beta 90.00
_cell_angle_gamma 90.00
_cell_formula_units_Z 4
_cell_length_a 12.154(10)
_cell_length_b 15.125(16)
_cell_length_c 11.030(7)
_cell_measurement_reflns_used 25
_cell_measurement_temperature 293(2)
_cell_measurement_theta_max 15
_cell_measurement_theta_min 7.5
_cell_volume 2028(3)
_computing_cell_refinement 'SHELXTL-Plus (Sheldrick, 1990)'
_computing_data_collection 'SHELXTL-Plus (Sheldrick, 1990)'
_computing_data_reduction 'SHELXTL-Plus (Sheldrick, 1990)'
_computing_molecular_graphics 'SHELXTL V. 5.0 (Sheldrick, 1997)'
_computing_publication_material 'SHELXL-97 (Sheldrick, 1997)'
_computing_structure_refinement 'SHELXL-97 (Sheldrick, 1997)'
_computing_structure_solution 'SHELXS-97 (Sheldrick, 1997)'
_diffrn_ambient_temperature 293(2)
_diffrn_measured_fraction_theta_full 0.998
_diffrn_measured_fraction_theta_max 0.998
_diffrn_measurement_device_type 'Siemens R3m'
_diffrn_measurement_method '\w scan'
_diffrn_radiation_monochromator graphite
_diffrn_radiation_source 'fine-focus sealed tube'
_diffrn_radiation_type MoK\a
_diffrn_radiation_wavelength 0.71073
_diffrn_reflns_av_R_equivalents 0.0222
_diffrn_reflns_av_sigmaI/netI 0.0426
_diffrn_reflns_limit_h_max 14
_diffrn_reflns_limit_h_min 0
_diffrn_reflns_limit_k_max 18
_diffrn_reflns_limit_k_min -1
_diffrn_reflns_limit_l_max 13
_diffrn_reflns_limit_l_min 0
_diffrn_reflns_number 2264
_diffrn_reflns_theta_full 25.99
_diffrn_reflns_theta_max 25.99
_diffrn_reflns_theta_min 2.69
_diffrn_standards_decay_% none
_diffrn_standards_interval_count 200
_diffrn_standards_number 2
_exptl_absorpt_coefficient_mu 1.026
_exptl_absorpt_correction_T_max 0.7620
_exptl_absorpt_correction_T_min 0.6724
_exptl_absorpt_correction_type semi-empirical
_exptl_absorpt_process_details '\y-scans (North et al., 1968)'
_exptl_crystal_colour 'pale yellow'
_exptl_crystal_density_diffrn 1.577
_exptl_crystal_density_method 'not measured'
_exptl_crystal_description needle
_exptl_crystal_F_000 984
_exptl_crystal_size_max 0.42
_exptl_crystal_size_mid 0.34
_exptl_crystal_size_min 0.28
_refine_diff_density_max 0.456
_refine_diff_density_min -0.500
_refine_diff_density_rms 0.092
_refine_ls_abs_structure_details 'Flack H D (1983), Acta Cryst. A39, 876-881'
_refine_ls_abs_structure_Flack 0.12(8)
_refine_ls_extinction_coef 0.0008(7)
_refine_ls_extinction_expression Fc^*^=kFc[1+0.001xFc^2^\l^3^/sin(2\q)]^-1/4^
_refine_ls_extinction_method SHELXL
_refine_ls_goodness_of_fit_ref 1.022
_refine_ls_hydrogen_treatment mixed
_refine_ls_matrix_type full
_refine_ls_number_parameters 254
_refine_ls_number_reflns 2100
_refine_ls_number_restraints 28
_refine_ls_restrained_S_all 1.026
_refine_ls_R_factor_all 0.0650
_refine_ls_R_factor_gt 0.0414
_refine_ls_shift/su_max 0.001
_refine_ls_shift/su_mean 0.000
_refine_ls_structure_factor_coef Fsqd
_refine_ls_weighting_details 'w=1/[\s^2^(Fo^2^)+(0.0677P)^2^+0.0000P] where P=(Fo^2^+2Fc^2^)/3'
_refine_ls_weighting_scheme calc
_refine_ls_wR_factor_gt 0.0989
_refine_ls_wR_factor_ref 0.1110
_reflns_number_gt 1594
_reflns_number_total 2100
_reflns_threshold_expression >2sigma(I)
_cod_data_source_file ic001237z_5.cif
_cod_data_source_block complex4
_cod_depositor_comments
;
The following automatic conversions were performed:

'_refine_ls_weighting_scheme' value 'calc
w=1/[\s^2^(Fo^2^)+(0.0677P)^2^+0.0000P] where P=(Fo^2^+2Fc^2^)/3' was
changed to 'calc'. New tag '_refine_ls_weighting_details' was
created. The value of the new tag was set to
'w=1/[\s^2^(Fo^2^)+(0.0677P)^2^+0.0000P] where P=(Fo^2^+2Fc^2^)/3'.

Automatic conversion script
Id: cif_fix_values 3143 2015-03-26 13:38:13Z robertas 
;
_cod_database_code 4319927

loop_
_symmetry_equiv_pos_as_xyz
'x, y, z'
'-x, -y, z+1/2'
'x+1/2, -y, z'
'-x+1/2, y, z+1/2'

loop_
_atom_site_label
_atom_site_type_symbol
_atom_site_fract_x
_atom_site_fract_y
_atom_site_fract_z
_atom_site_U_iso_or_equiv
_atom_site_adp_type
_atom_site_occupancy
_atom_site_calc_flag
_atom_site_refinement_flags
_atom_site_disorder_assembly
_atom_site_disorder_group
Ag1 Ag 0.35891(4) 0.01512(4) -0.50153(10) 0.0400(2) Uani 1 d . . .
O2 O 0.3644(7) 0.1652(6) -0.6435(10) 0.084(3) Uani 1 d . . .
O1 O 0.2384(6) 0.1481(5) -0.5089(13) 0.084(2) Uani 1 d . . .
O3 O 0.0762(6) 0.2517(5) -0.4983(13) 0.089(2) Uani 1 d . . .
N1 N 0.5089(5) 0.0621(5) -0.3809(6) 0.0332(15) Uani 1 d . . .
N2 N 0.6208(5) 0.0528(5) -0.1953(6) 0.0351(16) Uani 1 d . . .
N3 N 0.7119(5) 0.0577(5) -0.3953(6) 0.0332(15) Uani 1 d . . .
N4 N 0.6175(7) 0.1891(6) -0.3161(8) 0.039(2) Uani 1 d . . .
C1 C 0.2769(8) 0.1875(7) -0.6001(11) 0.058(3) Uani 1 d . . .
C2 C 0.2112(8) 0.2606(7) -0.6522(9) 0.052(3) Uani 1 d . . .
C3 C 0.1150(9) 0.2880(8) -0.6005(11) 0.059(3) Uani 1 d . . .
C4 C 0.0475(10) 0.3575(9) -0.6582(16) 0.084(4) Uani 1 d . . .
C5 C -0.0522(13) 0.3836(11) -0.609(2) 0.144(9) Uani 1 d DU . .
H5A H -0.0766 0.3581 -0.5339 0.080 Uiso 1 d R . .
C6 C -0.119(2) 0.4484(17) -0.659(3) 0.172(13) Uani 1 d DU . .
H6A H -0.1889 0.4682 -0.6293 0.080 Uiso 1 d R . .
C7 C -0.079(2) 0.4756(18) -0.769(3) 0.177(14) Uani 1 d DU . .
H7A H -0.1189 0.5240 -0.8044 0.080 Uiso 1 d R . .
C8 C 0.020(2) 0.4575(13) -0.834(2) 0.169(10) Uani 1 d DU . .
H8A H 0.0409 0.4802 -0.9118 0.080 Uiso 1 d R . .
C9 C 0.0858(16) 0.3896(9) -0.7680(19) 0.105(6) Uani 1 d . . .
C10 C 0.1857(15) 0.3596(11) -0.8188(14) 0.099(5) Uani 1 d . . .
H10A H 0.2089 0.3805 -0.8969 0.080 Uiso 1 d R . .
C11 C 0.2471(17) 0.3000(7) -0.7600(18) 0.073(3) Uani 1 d . . .
H11A H 0.3190 0.2842 -0.7887 0.080 Uiso 1 d R . .
C12 C 0.5182(7) 0.0247(6) -0.2554(8) 0.032(2) Uani 1 d . . .
H12A H 0.5163 -0.0387 -0.2592 0.080 Uiso 1 d R . .
H12B H 0.4565 0.0440 -0.2079 0.080 Uiso 1 d R . .
C13 C 0.6073(6) 0.0317(6) -0.4509(8) 0.036(2) Uani 1 d . . .
H13A H 0.6037 0.0562 -0.5311 0.080 Uiso 1 d R . .
H13B H 0.6049 -0.0315 -0.4583 0.080 Uiso 1 d R . .
C14 C 0.5152(7) 0.1597(6) -0.3723(8) 0.0379(19) Uani 1 d . . .
H14A H 0.4544 0.1808 -0.3250 0.080 Uiso 1 d R . .
H14B H 0.5099 0.1852 -0.4518 0.080 Uiso 1 d R . .
C15 C 0.7155(6) 0.0204(6) -0.2693(7) 0.0366(19) Uani 1 d . . .
H15A H 0.7134 -0.0430 -0.2729 0.080 Uiso 1 d R . .
H15B H 0.7831 0.0374 -0.2308 0.080 Uiso 1 d R . .
C16 C 0.7121(7) 0.1553(6) -0.3856(8) 0.044(2) Uani 1 d . . .
H16A H 0.7109 0.1809 -0.4652 0.080 Uiso 1 d R . .
H16B H 0.7787 0.1740 -0.3463 0.080 Uiso 1 d R . .
C17 C 0.6249(6) 0.1508(6) -0.1924(8) 0.040(2) Uani 1 d . . .
H17A H 0.6925 0.1696 -0.1554 0.080 Uiso 1 d R . .
H17B H 0.5651 0.1727 -0.1441 0.080 Uiso 1 d R . .
H3 H 0.0905 0.1959 -0.4955 0.080 Uiso 1 d R . .
C18 C 0.5976(15) 0.2996(10) -0.7010(18) 0.106(5) Uani 1 d . . .
H18A H 0.5457 0.3176 -0.7619 0.080 Uiso 1 d R . .
H18B H 0.6701 0.3102 -0.7321 0.080 Uiso 1 d R . .
C19 C 0.5819(17) 0.3539(13) -0.600(2) 0.152(8) Uani 1 d . . .
H19A H 0.5915 0.4152 -0.6204 0.080 Uiso 1 d R . .
H19B H 0.5088 0.3448 -0.5696 0.080 Uiso 1 d R . .
H19C H 0.6346 0.3373 -0.5396 0.080 Uiso 1 d R . .
O4 O 0.5812(8) 0.2080(7) -0.6850(11) 0.076(3) Uani 1 d . . .
H4 H 0.5062 0.1964 -0.6548 0.080 Uiso 1 d R . .

loop_
_atom_site_aniso_label
_atom_site_aniso_U_11
_atom_site_aniso_U_22
_atom_site_aniso_U_33
_atom_site_aniso_U_23
_atom_site_aniso_U_13
_atom_site_aniso_U_12
Ag1 0.0266(3) 0.0644(4) 0.0291(3) -0.0002(8) -0.0010(8) -0.0008(3)
O2 0.059(5) 0.074(6) 0.119(8) -0.012(6) -0.012(5) 0.008(4)
O1 0.083(5) 0.064(4) 0.105(6) 0.028(9) -0.019(8) 0.000(4)
O3 0.072(4) 0.116(6) 0.079(5) -0.006(11) 0.011(8) -0.009(4)
N1 0.027(3) 0.046(4) 0.026(3) 0.004(3) -0.002(3) 0.004(3)
N2 0.031(4) 0.049(4) 0.025(3) -0.006(3) 0.000(3) 0.006(3)
N3 0.024(3) 0.045(4) 0.031(4) -0.001(3) 0.002(3) -0.001(3)
N4 0.043(4) 0.045(5) 0.028(4) -0.005(4) 0.003(3) -0.001(4)
C1 0.047(7) 0.046(6) 0.082(9) -0.008(6) -0.016(6) -0.005(5)
C2 0.054(6) 0.054(6) 0.048(6) -0.001(5) -0.009(5) -0.011(5)
C3 0.061(7) 0.055(7) 0.060(7) -0.008(6) -0.016(5) -0.002(5)
C4 0.065(8) 0.074(9) 0.111(12) -0.048(9) -0.036(8) 0.013(7)
C5 0.095(11) 0.119(13) 0.22(2) -0.106(14) -0.054(12) 0.051(10)
C6 0.113(16) 0.14(2) 0.26(3) -0.08(2) -0.08(2) 0.067(15)
C7 0.15(2) 0.116(17) 0.26(3) -0.08(2) -0.09(3) 0.054(17)
C8 0.24(3) 0.091(14) 0.17(2) 0.020(14) -0.11(2) -0.024(17)
C9 0.130(14) 0.052(8) 0.134(16) -0.019(10) -0.087(13) 0.002(9)
C10 0.130(13) 0.093(11) 0.075(9) 0.011(9) -0.031(10) -0.038(10)
C11 0.081(7) 0.059(6) 0.079(8) -0.002(11) -0.023(6) -0.022(11)
C12 0.023(5) 0.047(8) 0.026(3) 0.003(4) 0.002(4) 0.005(4)
C13 0.029(4) 0.049(6) 0.028(4) -0.010(4) -0.002(3) -0.002(3)
C14 0.038(4) 0.042(5) 0.034(4) 0.002(4) 0.000(4) 0.002(4)
C15 0.019(3) 0.066(5) 0.024(4) -0.003(4) 0.001(3) 0.002(4)
C16 0.036(4) 0.064(7) 0.031(4) -0.004(4) 0.005(4) -0.006(4)
C17 0.032(4) 0.058(6) 0.031(4) -0.008(4) -0.001(4) -0.004(4)
C18 0.129(14) 0.075(11) 0.113(14) 0.001(10) 0.005(11) -0.008(10)
C19 0.21(2) 0.093(14) 0.15(2) 0.012(14) 0.015(18) 0.012(16)
O4 0.072(6) 0.071(7) 0.086(6) 0.000(6) 0.003(6) 0.008(5)

loop_
_atom_type_symbol
_atom_type_description
_atom_type_scat_dispersion_real
_atom_type_scat_dispersion_imag
_atom_type_scat_source
C C 0.0033 0.0016 'International Tables Vol C Tables 4.2.6.8 and 6.1.1.4'
H H 0.0000 0.0000 'International Tables Vol C Tables 4.2.6.8 and 6.1.1.4'
N N 0.0061 0.0033 'International Tables Vol C Tables 4.2.6.8 and 6.1.1.4'
O O 0.0106 0.0060 'International Tables Vol C Tables 4.2.6.8 and 6.1.1.4'
Ag Ag -0.8971 1.1015 'International Tables Vol C Tables 4.2.6.8 and 6.1.1.4'

loop_
_geom_angle_atom_site_label_1
_geom_angle_atom_site_label_2
_geom_angle_atom_site_label_3
_geom_angle
_geom_angle_site_symmetry_1
_geom_angle_site_symmetry_3
_geom_angle_publ_flag
N1 Ag1 N2 123.6(2) . 2_654 ?
N1 Ag1 N3 115.9(2) . 3_455 ?
N2 Ag1 N3 108.4(2) 2_654 3_455 ?
N1 Ag1 O1 103.2(3) . . ?
N2 Ag1 O1 112.3(4) 2_654 . ?
N3 Ag1 O1 87.1(3) 3_455 . ?
C1 O2 O4 147.0(8) . . ?
C1 O1 Ag1 100.9(8) . . ?
C1 O1 O3 92.0(7) . . ?
Ag1 O1 O3 163.9(4) . . ?
C3 O3 O1 86.6(7) . . ?
C14 N1 C13 107.3(7) . . ?
C14 N1 C12 108.2(7) . . ?
C13 N1 C12 107.5(6) . . ?
C14 N1 Ag1 112.0(5) . . ?
C13 N1 Ag1 103.5(5) . . ?
C12 N1 Ag1 117.6(5) . . ?
C12 N2 C17 109.0(7) . . ?
C12 N2 C15 108.1(7) . . ?
C17 N2 C15 108.3(7) . . ?
C12 N2 Ag1 111.5(5) . 2_655 ?
C17 N2 Ag1 114.1(5) . 2_655 ?
C15 N2 Ag1 105.6(5) . 2_655 ?
C13 N3 C16 107.5(7) . . ?
C13 N3 C15 108.2(6) . . ?
C16 N3 C15 108.0(7) . . ?
C13 N3 Ag1 108.6(5) . 3 ?
C16 N3 Ag1 119.4(5) . 3 ?
C15 N3 Ag1 104.9(5) . 3 ?
C14 N4 C16 109.8(8) . . ?
C14 N4 C17 108.9(7) . . ?
C16 N4 C17 107.2(7) . . ?
O2 C1 O1 120.6(11) . . ?
O2 C1 C2 121.9(12) . . ?
O1 C1 C2 117.5(10) . . ?
C3 C2 C11 119.5(12) . . ?
C3 C2 C1 121.8(10) . . ?
C11 C2 C1 118.7(12) . . ?
O3 C3 C2 121.9(10) . . ?
O3 C3 C4 117.3(12) . . ?
C2 C3 C4 120.8(12) . . ?
C5 C4 C9 122.5(18) . . ?
C5 C4 C3 121.3(18) . . ?
C9 C4 C3 116.0(13) . . ?
C4 C5 C6 124(2) . . ?
C7 C6 C5 111(3) . . ?
C6 C7 C8 133(3) . . ?
C7 C8 C9 110(3) . . ?
C4 C9 C10 121.5(14) . . ?
C4 C9 C8 119(2) . . ?
C10 C9 C8 119(2) . . ?
C11 C10 C9 120.3(17) . . ?
C10 C11 C2 121.7(18) . . ?
N2 C12 N1 111.7(6) . . ?
N3 C13 N1 113.3(7) . . ?
N4 C14 N1 112.1(7) . . ?
N2 C15 N3 111.1(7) . . ?
N4 C16 N3 112.4(7) . . ?
N2 C17 N4 111.6(7) . . ?
C19 C18 O4 117.4(17) . . ?
C18 O4 O2 112.7(9) . . ?

loop_
_geom_bond_atom_site_label_1
_geom_bond_atom_site_label_2
_geom_bond_distance
_geom_bond_site_symmetry_2
_geom_bond_publ_flag
Ag1 N1 2.366(7) . ?
Ag1 N2 2.384(7) 2_654 ?
Ag1 N3 2.404(7) 3_455 ?
Ag1 O1 2.490(7) . ?
O2 C1 1.214(13) . ?
O2 O4 2.752(13) . ?
O1 C1 1.260(15) . ?
O1 O3 2.520(11) . ?
O3 C3 1.339(16) . ?
N1 C14 1.480(11) . ?
N1 C13 1.495(10) . ?
N1 C12 1.499(11) . ?
N2 C12 1.475(10) . ?
N2 C17 1.484(13) . ?
N2 C15 1.493(10) . ?
N2 Ag1 2.384(7) 2_655 ?
N3 C13 1.465(9) . ?
N3 C16 1.480(12) . ?
N3 C15 1.501(11) . ?
N3 Ag1 2.404(7) 3 ?
N4 C14 1.459(12) . ?
N4 C16 1.474(11) . ?
N4 C17 1.484(13) . ?
C1 C2 1.480(14) . ?
C2 C3 1.365(15) . ?
C2 C11 1.40(2) . ?
C3 C4 1.478(18) . ?
C4 C5 1.38(2) . ?
C4 C9 1.39(2) . ?
C5 C6 1.39(2) . ?
C6 C7 1.37(4) . ?
C7 C8 1.43(3) . ?
C8 C9 1.49(2) . ?
C9 C10 1.41(3) . ?
C10 C11 1.34(2) . ?
C18 C19 1.39(2) . ?
C18 O4 1.411(18) . ?
